data_4324807
loop_
_publ_author_name
'Justin J. Wilson'
'Stephen J. Lippard'

_publ_contact_author_address
;Department of Chemisry
Massachusetts Institute of Technology
Cambridge, MA 02139
;
_publ_contact_author_email lippard@mit.edu
_publ_contact_author_name 'Stephen J. Lippard'
_publ_contact_author_phone 617-253-1892
_publ_section_title
;
 Synthesis, Characterization, and Cytotoxicity of Platinum(IV) Carbamate
 Complexes
;
_journal_name_full 'Inorganic Chemistry'
_journal_page_first 3103
_journal_page_last 3115
_journal_paper_doi 10.1021/ic2000816
_journal_volume 50
_journal_year 2011
_chemical_formula_sum 'C18 H42 Cl2 N4 O6 Pt S2'
_chemical_formula_weight 740.67
_chemical_name_common 'Compound 6'
_chemical_name_systematic
; 
 ? 
;
_space_group_IT_number 60
_symmetry_cell_setting orthorhombic
_symmetry_space_group_name_Hall '-P 2n 2ab'
_symmetry_space_group_name_H-M 'P b c n'
_atom_sites_solution_hydrogens geom
_atom_sites_solution_primary direct
_atom_sites_solution_secondary difmap
_audit_creation_method SHELXL-97
_cell_angle_alpha 90.00
_cell_angle_beta 90.00
_cell_angle_gamma 90.00
_cell_formula_units_Z 8
_cell_length_a 25.5442(17)
_cell_length_b 10.7982(7)
_cell_length_c 20.7211(13)
_cell_measurement_reflns_used 9813
_cell_measurement_temperature 100(2)
_cell_measurement_theta_max 29.14
_cell_measurement_theta_min 2.27
_cell_volume 5715.5(6)
_computing_cell_refinement 'Bruker SAINT'
_computing_data_collection 'Bruker APEX2'
_computing_data_reduction 'Bruker SAINT'
_computing_molecular_graphics 'Bruker SHELXTL'
_computing_publication_material 'Bruker SHELXTL'
_computing_structure_refinement 'SHELXL-97 (Sheldrick, 2008)'
_computing_structure_solution 'SHELXS-97 (Sheldrick, 2008)'
_diffrn_ambient_temperature 100(2)
_diffrn_measured_fraction_theta_full 1.000
_diffrn_measured_fraction_theta_max 1.000
_diffrn_measurement_device_type 'Bruker APEX-II CCD'
_diffrn_measurement_method '\f and \w scans'
_diffrn_radiation_monochromator graphite
_diffrn_radiation_source 'fine-focus sealed tube'
_diffrn_radiation_type MoK\a
_diffrn_radiation_wavelength 0.71073
_diffrn_reflns_av_R_equivalents 0.0531
_diffrn_reflns_av_sigmaI/netI 0.0217
_diffrn_reflns_limit_h_max 35
_diffrn_reflns_limit_h_min -35
_diffrn_reflns_limit_k_max 14
_diffrn_reflns_limit_k_min -14
_diffrn_reflns_limit_l_max 28
_diffrn_reflns_limit_l_min -28
_diffrn_reflns_number 118407
_diffrn_reflns_theta_full 29.18
_diffrn_reflns_theta_max 29.18
_diffrn_reflns_theta_min 1.59
_exptl_absorpt_coefficient_mu 5.281
_exptl_absorpt_correction_T_max 0.7782
_exptl_absorpt_correction_T_min 0.4181
_exptl_absorpt_correction_type multi-scan
_exptl_absorpt_process_details 'Blessing, 1995'
_exptl_crystal_colour colourless
_exptl_crystal_density_diffrn 1.721
_exptl_crystal_description block
_exptl_crystal_F_000 2960
_exptl_crystal_size_max 0.20
_exptl_crystal_size_mid 0.14
_exptl_crystal_size_min 0.05
_refine_diff_density_max 1.672
_refine_diff_density_min -0.787
_refine_diff_density_rms 0.119
_refine_ls_extinction_method none
_refine_ls_goodness_of_fit_ref 1.021
_refine_ls_hydrogen_treatment constr
_refine_ls_matrix_type full
_refine_ls_number_parameters 323
_refine_ls_number_reflns 7718
_refine_ls_number_restraints 18
_refine_ls_restrained_S_all 1.020
_refine_ls_R_factor_all 0.0427
_refine_ls_R_factor_gt 0.0248
_refine_ls_shift/su_max 0.002
_refine_ls_shift/su_mean 0.000
_refine_ls_structure_factor_coef Fsqd
_refine_ls_weighting_details 'calc w=1/[\s^2^(Fo^2^)+(0.0191P)^2^+15.3668P] where P=(Fo^2^+2Fc^2^)/3'
_refine_ls_weighting_scheme calc
_refine_ls_wR_factor_gt 0.0499
_refine_ls_wR_factor_ref 0.0566
_reflns_number_gt 5713
_reflns_number_total 7718
_reflns_threshold_expression >2sigma(I)
_cod_data_source_file ic2000816_si_003_4.cif
_cod_data_source_block Compound_6
_cod_database_code 4324807

loop_
_symmetry_equiv_pos_as_xyz
'x, y, z'
'-x+1/2, -y+1/2, z+1/2'
'-x, y, -z+1/2'
'x+1/2, -y+1/2, -z'
'-x, -y, -z'
'x-1/2, y-1/2, -z-1/2'
'x, -y, z-1/2'
'-x-1/2, y-1/2, z'

loop_
_atom_site_label
_atom_site_type_symbol
_atom_site_fract_x
_atom_site_fract_y
_atom_site_fract_z
_atom_site_U_iso_or_equiv
_atom_site_adp_type
_atom_site_occupancy
_atom_site_symmetry_multiplicity
_atom_site_calc_flag
_atom_site_refinement_flags
_atom_site_disorder_assembly
_atom_site_disorder_group
Pt1 Pt 0.396017(4) 0.109825(10) 0.250341(6) 0.01191(3) Uani 1 1 d . . .
Cl2 Cl 0.43709(3) 0.27196(7) 0.19761(4) 0.01780(14) Uani 1 1 d . . .
Cl1 Cl 0.33697(3) 0.08638(8) 0.16695(4) 0.02000(15) Uani 1 1 d . . .
O3 O 0.34863(8) 0.2352(2) 0.29095(10) 0.0159(4) Uani 1 1 d . . .
O1 O 0.44756(8) -0.0025(2) 0.20453(10) 0.0151(4) Uani 1 1 d . . .
N2 N 0.45144(10) 0.1275(2) 0.32069(12) 0.0159(5) Uani 1 1 d . . .
H2A H 0.4592 0.2090 0.3264 0.024 Uiso 1 1 calc R . .
H2B H 0.4809 0.0859 0.3088 0.024 Uiso 1 1 calc R . .
H2C H 0.4390 0.0954 0.3583 0.024 Uiso 1 1 calc R . .
O2 O 0.40562(8) -0.1855(2) 0.22194(12) 0.0207(5) Uani 1 1 d . . .
N1 N 0.35617(10) -0.0242(2) 0.29956(12) 0.0165(5) Uani 1 1 d . . .
H1A H 0.3630 -0.0172 0.3425 0.025 Uiso 1 1 calc R . .
H1B H 0.3665 -0.1002 0.2854 0.025 Uiso 1 1 calc R . .
H1C H 0.3212 -0.0150 0.2927 0.025 Uiso 1 1 calc R . .
C3 C 0.53907(12) -0.3587(3) 0.15280(16) 0.0185(6) Uani 1 1 d . . .
H3A H 0.5580 -0.3327 0.1922 0.022 Uiso 1 1 calc R . .
H3B H 0.5572 -0.3223 0.1150 0.022 Uiso 1 1 calc R . .
O4 O 0.36245(9) 0.1682(2) 0.39385(10) 0.0224(5) Uani 1 1 d . . .
N3 N 0.48110(10) -0.1781(2) 0.16547(13) 0.0175(5) Uani 1 1 d . . .
H3 H 0.5061 -0.1313 0.1494 0.021 Uiso 1 1 calc R . .
C1 C 0.44191(11) -0.1252(3) 0.19884(14) 0.0148(6) Uani 1 1 d . . .
C4 C 0.53951(13) -0.5002(3) 0.14761(16) 0.0203(7) Uani 1 1 d . . .
H4A H 0.5761 -0.5298 0.1445 0.024 Uiso 1 1 calc R . .
H4B H 0.5238 -0.5364 0.1870 0.024 Uiso 1 1 calc R . .
C8 C 0.34290(12) 0.2412(3) 0.35492(14) 0.0177(6) Uani 1 1 d . . .
C7 C 0.45266(13) -0.3512(3) 0.09489(16) 0.0201(7) Uani 1 1 d . . .
H7A H 0.4690 -0.3135 0.0563 0.024 Uiso 1 1 calc R . .
H7B H 0.4161 -0.3213 0.0977 0.024 Uiso 1 1 calc R . .
C6 C 0.45306(13) -0.4926(3) 0.08843(16) 0.0222(7) Uani 1 1 d . . .
H6A H 0.4333 -0.5296 0.1247 0.027 Uiso 1 1 calc R . .
H6B H 0.4355 -0.5166 0.0477 0.027 Uiso 1 1 calc R . .
C2 C 0.48277(12) -0.3120(3) 0.15540(15) 0.0162(6) Uani 1 1 d . . .
H2 H 0.4654 -0.3520 0.1933 0.019 Uiso 1 1 calc R . .
C9 C 0.30209(15) 0.3692(3) 0.43944(16) 0.0275(8) Uani 1 1 d . . .
H9 H 0.3213 0.3088 0.4673 0.033 Uiso 1 1 calc R . .
C14 C 0.24600(17) 0.3594(5) 0.4545(2) 0.0439(11) Uani 1 1 d . . .
H14A H 0.2341 0.2736 0.4462 0.053 Uiso 1 1 calc R . .
H14B H 0.2260 0.4152 0.4257 0.053 Uiso 1 1 calc R . .
N4 N 0.31323(11) 0.3386(3) 0.37203(13) 0.0249(6) Uani 1 1 d . . .
H4 H 0.3000 0.3858 0.3415 0.030 Uiso 1 1 calc R . .
C11 C 0.30975(19) 0.5340(6) 0.5256(3) 0.0702(19) Uani 1 1 d . . .
H11A H 0.3296 0.4794 0.5552 0.084 Uiso 1 1 calc R . .
H11B H 0.3209 0.6204 0.5337 0.084 Uiso 1 1 calc R . .
C12 C 0.25306(19) 0.5220(4) 0.5392(2) 0.0441(11) Uani 1 1 d . . .
H12A H 0.2333 0.5819 0.5124 0.053 Uiso 1 1 calc R . .
H12B H 0.2463 0.5416 0.5851 0.053 Uiso 1 1 calc R . .
C10 C 0.32252(19) 0.4985(6) 0.4548(2) 0.0636(17) Uani 1 1 d . . .
H10A H 0.3062 0.5593 0.4252 0.076 Uiso 1 1 calc R . .
H10B H 0.3609 0.5010 0.4480 0.076 Uiso 1 1 calc R . .
C5 C 0.50895(13) -0.5427(3) 0.08856(16) 0.0230(7) Uani 1 1 d . . .
H5A H 0.5079 -0.6344 0.0878 0.028 Uiso 1 1 calc R . .
H5B H 0.5272 -0.5144 0.0491 0.028 Uiso 1 1 calc R . .
C13 C 0.23459(18) 0.3933(5) 0.5248(2) 0.0454(11) Uani 1 1 d . . .
H13A H 0.1965 0.3875 0.5330 0.054 Uiso 1 1 calc R . .
H13B H 0.2525 0.3339 0.5538 0.054 Uiso 1 1 calc R . .
S1 S 0.40608(3) 0.93354(8) 0.47567(4) 0.02214(17) Uani 1 1 d D . .
O5 O 0.44616(11) 0.9549(2) 0.42309(11) 0.0338(6) Uani 1 1 d D . .
C15 C 0.40903(14) 1.0650(3) 0.52686(16) 0.0242(7) Uani 1 1 d D . .
H15A H 0.4454 1.0793 0.5400 0.036 Uiso 1 1 calc R . .
H15B H 0.3874 1.0505 0.5652 0.036 Uiso 1 1 calc R . .
H15C H 0.3959 1.1377 0.5036 0.036 Uiso 1 1 calc R . .
C16 C 0.43537(17) 0.8262(4) 0.52986(18) 0.0380(10) Uani 1 1 d D . .
H16A H 0.4387 0.7455 0.5087 0.057 Uiso 1 1 calc R . .
H16B H 0.4134 0.8179 0.5684 0.057 Uiso 1 1 calc R . .
H16C H 0.4701 0.8562 0.5424 0.057 Uiso 1 1 calc R . .
S2 S 0.28233(4) 0.55878(9) 0.22645(5) 0.0179(3) Uani 0.828(3) 1 d PD A 1
O6 O 0.25461(13) 0.5004(3) 0.28385(15) 0.0213(8) Uani 0.828(3) 1 d PD A 1
C17 C 0.2775(3) 0.7222(5) 0.2389(2) 0.0243(13) Uani 0.828(3) 1 d PD A 1
H17A H 0.2414 0.7489 0.2317 0.036 Uiso 0.828(3) 1 calc PR A 1
H17B H 0.3008 0.7651 0.2086 0.036 Uiso 0.828(3) 1 calc PR A 1
H17C H 0.2879 0.7421 0.2833 0.036 Uiso 0.828(3) 1 calc PR A 1
C18 C 0.35058(14) 0.5431(4) 0.2439(3) 0.0269(9) Uani 0.828(3) 1 d PD A 1
H18A H 0.3575 0.5725 0.2878 0.040 Uiso 0.828(3) 1 calc PR A 1
H18B H 0.3709 0.5924 0.2130 0.040 Uiso 0.828(3) 1 calc PR A 1
H18C H 0.3607 0.4558 0.2403 0.040 Uiso 0.828(3) 1 calc PR A 1
S2A S 0.3045(2) 0.6127(5) 0.2739(3) 0.0299(14) Uani 0.172(3) 1 d PD A 2
O6A O 0.2609(8) 0.527(2) 0.2960(11) 0.0299(14) Uani 0.172(3) 1 d PD A 2
C17A C 0.2758(15) 0.726(3) 0.2227(16) 0.0299(14) Uani 0.172(3) 1 d PD A 2
H17D H 0.2546 0.7829 0.2487 0.045 Uiso 0.0861(14) 1 calc PR A 2
H17E H 0.2534 0.6850 0.1908 0.045 Uiso 0.0861(14) 1 calc PR A 2
H17F H 0.3034 0.7723 0.2006 0.045 Uiso 0.0861(14) 1 calc PR A 2
H17G H 0.2864 0.7105 0.1780 0.045 Uiso 0.0861(14) 1 calc PR A 2
H17H H 0.2875 0.8085 0.2359 0.045 Uiso 0.0861(14) 1 calc PR A 2
H17I H 0.2376 0.7212 0.2261 0.045 Uiso 0.0861(14) 1 calc PR A 2
C18A C 0.3398(8) 0.531(2) 0.2142(9) 0.0299(14) Uani 0.172(3) 1 d PD A 2
H18D H 0.3575 0.4603 0.2339 0.045 Uiso 0.0861(14) 1 calc PR A 2
H18E H 0.3658 0.5864 0.1947 0.045 Uiso 0.0861(14) 1 calc PR A 2
H18F H 0.3156 0.5020 0.1808 0.045 Uiso 0.0861(14) 1 calc PR A 2
H18G H 0.3351 0.5722 0.1724 0.045 Uiso 0.0861(14) 1 calc PR A 2
H18H H 0.3268 0.4460 0.2116 0.045 Uiso 0.0861(14) 1 calc PR A 2
H18I H 0.3770 0.5305 0.2255 0.045 Uiso 0.0861(14) 1 calc PR A 2

loop_
_atom_site_aniso_label
_atom_site_aniso_U_11
_atom_site_aniso_U_22
_atom_site_aniso_U_33
_atom_site_aniso_U_23
_atom_site_aniso_U_13
_atom_site_aniso_U_12
Pt1 0.01091(5) 0.01194(5) 0.01287(5) 0.00024(5) 0.00039(4) 0.00074(4)
Cl2 0.0179(3) 0.0153(3) 0.0202(4) 0.0027(3) 0.0039(3) 0.0013(3)
Cl1 0.0139(3) 0.0306(4) 0.0155(3) -0.0014(3) -0.0013(3) 0.0014(3)
O3 0.0152(10) 0.0179(11) 0.0145(10) 0.0019(8) 0.0019(8) 0.0055(9)
O1 0.0124(9) 0.0125(10) 0.0205(11) -0.0026(8) 0.0032(8) 0.0026(8)
N2 0.0125(12) 0.0176(14) 0.0175(13) -0.0009(10) -0.0016(9) -0.0014(10)
O2 0.0158(11) 0.0174(12) 0.0290(12) -0.0008(10) 0.0053(9) -0.0018(9)
N1 0.0134(12) 0.0185(14) 0.0177(13) 0.0013(10) 0.0005(9) -0.0022(10)
C3 0.0198(15) 0.0172(16) 0.0183(15) -0.0006(12) 0.0013(12) 0.0012(13)
O4 0.0245(12) 0.0263(13) 0.0163(11) 0.0029(10) 0.0013(9) 0.0084(10)
N3 0.0173(12) 0.0105(12) 0.0247(14) -0.0010(11) 0.0050(10) 0.0002(10)
C1 0.0141(14) 0.0138(15) 0.0163(14) 0.0004(11) -0.0038(11) 0.0018(11)
C4 0.0223(16) 0.0151(16) 0.0235(16) -0.0007(13) 0.0016(12) 0.0047(13)
C8 0.0154(14) 0.0206(17) 0.0170(15) 0.0009(12) 0.0005(11) 0.0005(12)
C7 0.0204(16) 0.0173(16) 0.0227(16) 0.0011(13) -0.0009(12) 0.0007(13)
C6 0.0299(17) 0.0165(16) 0.0201(16) -0.0013(13) -0.0024(13) -0.0031(14)
C2 0.0186(14) 0.0130(15) 0.0169(14) -0.0008(11) 0.0010(11) 0.0014(12)
C9 0.038(2) 0.029(2) 0.0150(16) -0.0034(14) 0.0020(14) 0.0175(16)
C14 0.046(3) 0.057(3) 0.029(2) -0.0115(19) 0.0081(18) -0.009(2)
N4 0.0335(16) 0.0266(16) 0.0146(13) -0.0012(11) 0.0015(11) 0.0173(13)
C11 0.048(3) 0.104(5) 0.059(3) -0.052(3) 0.020(2) -0.035(3)
C12 0.065(3) 0.036(2) 0.031(2) 0.0032(17) 0.022(2) 0.017(2)
C10 0.044(3) 0.096(4) 0.051(3) -0.038(3) 0.026(2) -0.029(3)
C5 0.032(2) 0.0153(15) 0.0215(15) -0.0033(12) 0.0019(13) 0.0036(13)
C13 0.042(2) 0.065(3) 0.029(2) -0.007(2) 0.0093(18) -0.003(2)
S1 0.0280(4) 0.0218(4) 0.0167(4) 0.0001(3) 0.0002(3) 0.0014(4)
O5 0.0504(17) 0.0303(15) 0.0206(12) 0.0077(11) 0.0164(11) 0.0142(13)
C15 0.037(2) 0.0182(18) 0.0175(16) -0.0026(14) 0.0001(14) -0.0019(15)
C16 0.057(3) 0.031(2) 0.0264(19) 0.0118(16) 0.0113(18) 0.016(2)
S2 0.0130(4) 0.0174(5) 0.0233(5) -0.0008(4) -0.0006(3) -0.0008(4)
O6 0.0123(15) 0.024(2) 0.0275(19) 0.0048(14) -0.0010(13) -0.0022(13)
C17 0.020(2) 0.0130(18) 0.040(4) 0.004(2) -0.003(3) -0.0003(16)
C18 0.0125(17) 0.022(2) 0.046(3) 0.007(2) -0.0015(18) -0.0015(15)
S2A 0.017(2) 0.037(3) 0.035(3) 0.000(2) -0.0079(19) 0.000(2)
O6A 0.017(2) 0.037(3) 0.035(3) 0.000(2) -0.0079(19) 0.000(2)
C17A 0.017(2) 0.037(3) 0.035(3) 0.000(2) -0.0079(19) 0.000(2)
C18A 0.017(2) 0.037(3) 0.035(3) 0.000(2) -0.0079(19) 0.000(2)

loop_
_atom_type_symbol
_atom_type_description
_atom_type_scat_dispersion_real
_atom_type_scat_dispersion_imag
_atom_type_scat_source
C C 0.0033 0.0016 'International Tables Vol C Tables 4.2.6.8 and 6.1.1.4'
H H 0.0000 0.0000 'International Tables Vol C Tables 4.2.6.8 and 6.1.1.4'
N N 0.0061 0.0033 'International Tables Vol C Tables 4.2.6.8 and 6.1.1.4'
O O 0.0106 0.0060 'International Tables Vol C Tables 4.2.6.8 and 6.1.1.4'
S S 0.1246 0.1234 'International Tables Vol C Tables 4.2.6.8 and 6.1.1.4'
Cl Cl 0.1484 0.1585 'International Tables Vol C Tables 4.2.6.8 and 6.1.1.4'
Pt Pt -1.7033 8.3905 'International Tables Vol C Tables 4.2.6.8 and 6.1.1.4'

loop_
_geom_angle_atom_site_label_1
_geom_angle_atom_site_label_2
_geom_angle_atom_site_label_3
_geom_angle
O3 Pt1 O1 174.17(9)
O3 Pt1 N2 93.21(9)
O1 Pt1 N2 86.55(9)
O3 Pt1 N1 88.16(10)
O1 Pt1 N1 97.67(10)
N2 Pt1 N1 93.17(10)
O3 Pt1 Cl1 89.64(6)
O1 Pt1 Cl1 90.47(6)
N2 Pt1 Cl1 176.83(7)
N1 Pt1 Cl1 88.30(7)
O3 Pt1 Cl2 87.77(6)
O1 Pt1 Cl2 86.40(6)
N2 Pt1 Cl2 87.25(8)
N1 Pt1 Cl2 175.92(8)
Cl1 Pt1 Cl2 91.48(3)
C8 O3 Pt1 121.13(19)
C1 O1 Pt1 124.33(19)
Pt1 N2 H2A 109.5
Pt1 N2 H2B 109.5
H2A N2 H2B 109.5
Pt1 N2 H2C 109.5
H2A N2 H2C 109.5
H2B N2 H2C 109.5
Pt1 N1 H1A 109.5
Pt1 N1 H1B 109.5
H1A N1 H1B 109.5
Pt1 N1 H1C 109.5
H1A N1 H1C 109.5
H1B N1 H1C 109.5
C2 C3 C4 109.8(3)
C2 C3 H3A 109.7
C4 C3 H3A 109.7
C2 C3 H3B 109.7
C4 C3 H3B 109.7
H3A C3 H3B 108.2
C1 N3 C2 121.0(3)
C1 N3 H3 119.5
C2 N3 H3 119.5
O2 C1 O1 124.9(3)
O2 C1 N3 122.4(3)
O1 C1 N3 112.7(3)
C5 C4 C3 110.7(3)
C5 C4 H4A 109.5
C3 C4 H4A 109.5
C5 C4 H4B 109.5
C3 C4 H4B 109.5
H4A C4 H4B 108.1
O4 C8 O3 125.0(3)
O4 C8 N4 123.8(3)
O3 C8 N4 111.2(3)
C2 C7 C6 110.1(3)
C2 C7 H7A 109.6
C6 C7 H7A 109.6
C2 C7 H7B 109.6
C6 C7 H7B 109.6
H7A C7 H7B 108.2
C5 C6 C7 111.1(3)
C5 C6 H6A 109.4
C7 C6 H6A 109.4
C5 C6 H6B 109.4
C7 C6 H6B 109.4
H6A C6 H6B 108.0
N3 C2 C3 111.1(3)
N3 C2 C7 112.1(3)
C3 C2 C7 110.7(3)
N3 C2 H2 107.6
C3 C2 H2 107.6
C7 C2 H2 107.6
N4 C9 C14 112.1(3)
N4 C9 C10 109.8(3)
C14 C9 C10 110.8(3)
N4 C9 H9 108.0
C14 C9 H9 108.0
C10 C9 H9 108.0
C9 C14 C13 111.7(4)
C9 C14 H14A 109.3
C13 C14 H14A 109.3
C9 C14 H14B 109.3
C13 C14 H14B 109.3
H14A C14 H14B 107.9
C8 N4 C9 122.6(3)
C8 N4 H4 118.7
C9 N4 H4 118.7
C12 C11 C10 111.3(4)
C12 C11 H11A 109.4
C10 C11 H11A 109.4
C12 C11 H11B 109.4
C10 C11 H11B 109.4
H11A C11 H11B 108.0
C11 C12 C13 110.6(4)
C11 C12 H12A 109.5
C13 C12 H12A 109.5
C11 C12 H12B 109.5
C13 C12 H12B 109.5
H12A C12 H12B 108.1
C9 C10 C11 110.5(4)
C9 C10 H10A 109.5
C11 C10 H10A 109.5
C9 C10 H10B 109.5
C11 C10 H10B 109.5
H10A C10 H10B 108.1
C4 C5 C6 112.0(3)
C4 C5 H5A 109.2
C6 C5 H5A 109.2
C4 C5 H5B 109.2
C6 C5 H5B 109.2
H5A C5 H5B 107.9
C12 C13 C14 110.5(4)
C12 C13 H13A 109.5
C14 C13 H13A 109.5
C12 C13 H13B 109.5
C14 C13 H13B 109.5
H13A C13 H13B 108.1
O5 S1 C15 106.26(16)
O5 S1 C16 105.63(17)
C15 S1 C16 97.23(18)
S1 C15 H15A 109.5
S1 C15 H15B 109.5
H15A C15 H15B 109.5
S1 C15 H15C 109.5
H15A C15 H15C 109.5
H15B C15 H15C 109.5
S1 C16 H16A 109.5
S1 C16 H16B 109.5
H16A C16 H16B 109.5
S1 C16 H16C 109.5
H16A C16 H16C 109.5
H16B C16 H16C 109.5
O6 S2 C17 105.3(2)
O6 S2 C18 104.9(2)
C17 S2 C18 97.5(3)
O6A S2A C18A 106.4(11)
O6A S2A C17A 107.3(14)
C18A S2A C17A 97.8(12)
S2A C17A H17D 109.5
S2A C17A H17E 109.5
H17D C17A H17E 109.5
S2A C17A H17F 109.5
H17D C17A H17F 109.5
H17E C17A H17F 109.5
S2A C17A H17G 109.5
H17D C17A H17G 141.1
H17E C17A H17G 56.3
H17F C17A H17G 56.3
S2A C17A H17H 109.5
H17D C17A H17H 56.3
H17E C17A H17H 141.1
H17F C17A H17H 56.3
H17G C17A H17H 109.5
S2A C17A H17I 109.5
H17D C17A H17I 56.3
H17E C17A H17I 56.3
H17F C17A H17I 141.1
H17G C17A H17I 109.5
H17H C17A H17I 109.5
S2A C18A H18D 109.5
S2A C18A H18E 109.5
H18D C18A H18E 109.5
S2A C18A H18F 109.5
H18D C18A H18F 109.5
H18E C18A H18F 109.5
S2A C18A H18G 109.5
H18D C18A H18G 141.1
H18E C18A H18G 56.3
H18F C18A H18G 56.3
S2A C18A H18H 109.5
H18D C18A H18H 56.3
H18E C18A H18H 141.1
H18F C18A H18H 56.3
H18G C18A H18H 109.5
S2A C18A H18I 109.5
H18D C18A H18I 56.3
H18E C18A H18I 56.3
H18F C18A H18I 141.1
H18G C18A H18I 109.5
H18H C18A H18I 109.5

loop_
_geom_bond_atom_site_label_1
_geom_bond_atom_site_label_2
_geom_bond_distance
Pt1 O3 2.001(2)
Pt1 O1 2.026(2)
Pt1 N2 2.041(2)
Pt1 N1 2.042(2)
Pt1 Cl1 2.3075(7)
Pt1 Cl2 2.3151(7)
O3 C8 1.335(4)
O1 C1 1.338(4)
N2 H2A 0.9100
N2 H2B 0.9100
N2 H2C 0.9100
O2 C1 1.230(4)
N1 H1A 0.9100
N1 H1B 0.9100
N1 H1C 0.9100
C3 C2 1.525(4)
C3 C4 1.531(4)
C3 H3A 0.9900
C3 H3B 0.9900
O4 C8 1.234(4)
N3 C1 1.344(4)
N3 C2 1.462(4)
N3 H3 0.8800
C4 C5 1.522(4)
C4 H4A 0.9900
C4 H4B 0.9900
C8 N4 1.343(4)
C7 C2 1.531(4)
C7 C6 1.533(5)
C7 H7A 0.9900
C7 H7B 0.9900
C6 C5 1.527(4)
C6 H6A 0.9900
C6 H6B 0.9900
C2 H2 1.0000
C9 N4 1.463(4)
C9 C14 1.470(6)
C9 C10 1.524(6)
C9 H9 1.0000
C14 C13 1.531(6)
C14 H14A 0.9900
C14 H14B 0.9900
N4 H4 0.8800
C11 C12 1.481(6)
C11 C10 1.552(6)
C11 H11A 0.9900
C11 H11B 0.9900
C12 C13 1.498(6)
C12 H12A 0.9900
C12 H12B 0.9900
C10 H10A 0.9900
C10 H10B 0.9900
C5 H5A 0.9900
C5 H5B 0.9900
C13 H13A 0.9900
C13 H13B 0.9900
S1 O5 1.513(2)
S1 C15 1.773(3)
S1 C16 1.778(4)
C15 H15A 0.9800
C15 H15B 0.9800
C15 H15C 0.9800
C16 H16A 0.9800
C16 H16B 0.9800
C16 H16C 0.9800
S2 O6 1.521(3)
S2 C17 1.788(5)
S2 C18 1.789(4)
C17 H17A 0.9800
C17 H17B 0.9800
C17 H17C 0.9800
C18 H18A 0.9800
C18 H18B 0.9800
C18 H18C 0.9800
S2A O6A 1.519(14)
S2A C18A 1.764(14)
S2A C17A 1.776(15)
C17A H17D 0.9800
C17A H17E 0.9800
C17A H17F 0.9800
C17A H17G 0.9800
C17A H17H 0.9800
C17A H17I 0.9800
C18A H18D 0.9800
C18A H18E 0.9800
C18A H18F 0.9800
C18A H18G 0.9800
C18A H18H 0.9800
C18A H18I 0.9800
